data_1542595
loop_
_publ_author_name
'Wu, Jiang'
'Liu, Yafei'
'Lu, Changhui'
'Shen, Qilong'

_publ_section_title
;
 Palladium-catalyzed difluoromethylthiolation of heteroaryl bromides,
 iodides, triflates and aryl iodides
;
_journal_issue 6
_journal_name_full 'Chem. Sci.'
_journal_page_first 3757
_journal_paper_doi 10.1039/C6SC00082G
_journal_volume 7
_journal_year 2016
_chemical_formula_moiety 'C44 H36 Br N O P2 Pd'
_chemical_formula_sum 'C44 H36 Br N O P2 Pd'
_chemical_formula_weight 842.99
_chemical_name_systematic
;
 ?
;
_space_group_crystal_system triclinic
_space_group_IT_number 2
_space_group_name_Hall '-P 1'
_space_group_name_H-M_alt 'P -1'
_symmetry_space_group_name_Hall '-P 1'
_symmetry_space_group_name_H-M 'P -1'
_atom_sites_solution_hydrogens geom
_atom_sites_solution_primary direct
_audit_creation_date 2015-10-16
_audit_creation_method
;
Olex2 1.2
(compiled 2014.07.22 svn.r2960 for OlexSys, GUI svn.r4862)
;
_audit_update_record
;
2015-11-13 deposited with the CCDC.
2016-02-26 downloaded from the CCDC.
;
_cell_angle_alpha 69.218(4)
_cell_angle_beta 72.309(4)
_cell_angle_gamma 70.811(4)
_cell_formula_units_Z 2
_cell_length_a 11.120(2)
_cell_length_b 12.074(3)
_cell_length_c 15.487(4)
_cell_measurement_reflns_used 2120
_cell_measurement_temperature 130
_cell_measurement_theta_max 23.55
_cell_measurement_theta_min 2.66
_cell_volume 1794.3(7)
_computing_cell_refinement 'SAINT v7.68A (Bruker, 2009)'
_computing_data_reduction 'SAINT v7.68A (Bruker, 2009)'
_computing_molecular_graphics 'Olex2 (Dolomanov et al., 2009)'
_computing_publication_material 'Olex2 (Dolomanov et al., 2009)'
_computing_structure_refinement 'XL (Sheldrick, 2008)'
_computing_structure_solution 'ShelXS (Sheldrick, 2008)'
_diffrn_ambient_temperature 130
_diffrn_measured_fraction_theta_full 1.000
_diffrn_measured_fraction_theta_max 0.996
_diffrn_measurement_device_type 'Bruker APEX-II CCD'
_diffrn_measurement_method '\f and \w scans'
_diffrn_radiation_monochromator graphite
_diffrn_radiation_type MoK\a
_diffrn_radiation_wavelength 0.71073
_diffrn_reflns_av_R_equivalents 0.0553
_diffrn_reflns_av_unetI/netI 0.0996
_diffrn_reflns_Laue_measured_fraction_full 1.000
_diffrn_reflns_Laue_measured_fraction_max 0.996
_diffrn_reflns_limit_h_max 12
_diffrn_reflns_limit_h_min -14
_diffrn_reflns_limit_k_max 15
_diffrn_reflns_limit_k_min -14
_diffrn_reflns_limit_l_max 20
_diffrn_reflns_limit_l_min -20
_diffrn_reflns_number 14978
_diffrn_reflns_point_group_measured_fraction_full 1.000
_diffrn_reflns_point_group_measured_fraction_max 0.996
_diffrn_reflns_theta_full 26.000
_diffrn_reflns_theta_max 27.714
_diffrn_reflns_theta_min 1.862
_diffrn_standards_number 0
_exptl_absorpt_coefficient_mu 1.757
_exptl_absorpt_correction_T_max 0.7456
_exptl_absorpt_correction_T_min 0.4851
_exptl_absorpt_correction_type multi-scan
_exptl_absorpt_process_details
;
SADABS-2008/1 (Bruker,2008) was used for absorption correction.
wR2(int) was 0.0854 before and 0.0487 after correction.
The Ratio of minimum to maximum transmission is 0.6506.
The \l/2 correction factor is 0.0015.
;
_exptl_crystal_colour colourless
_exptl_crystal_colour_primary colourless
_exptl_crystal_density_diffrn 1.560
_exptl_crystal_description block
_exptl_crystal_F_000 852
_exptl_crystal_size_max 0.15
_exptl_crystal_size_mid 0.1
_exptl_crystal_size_min 0.08
_refine_diff_density_max 1.368
_refine_diff_density_min -1.253
_refine_diff_density_rms 0.138
_refine_ls_extinction_method none
_refine_ls_goodness_of_fit_ref 0.972
_refine_ls_hydrogen_treatment constr
_refine_ls_matrix_type full
_refine_ls_number_parameters 453
_refine_ls_number_reflns 8389
_refine_ls_number_restraints 0
_refine_ls_restrained_S_all 0.972
_refine_ls_R_factor_all 0.0928
_refine_ls_R_factor_gt 0.0544
_refine_ls_shift/su_max 0.000
_refine_ls_shift/su_mean 0.000
_refine_ls_structure_factor_coef Fsqd
_refine_ls_weighting_details 'w=1/[\s^2^(Fo^2^)+(0.0637P)^2^] where P=(Fo^2^+2Fc^2^)/3'
_refine_ls_weighting_scheme calc
_refine_ls_wR_factor_gt 0.1207
_refine_ls_wR_factor_ref 0.1383
_reflns_Friedel_coverage 0.000
_reflns_number_gt 5641
_reflns_number_total 8389
_reflns_threshold_expression 'I > 2\s(I)'
_cod_data_source_file c6sc00082g2.cif
_cod_data_source_block mo_dm15772_0m
_cod_depositor_comments 'Adding full bibliography for 1542595.cif.'
_cod_original_cell_volume 1794.2(7)
_cod_database_code 1542595
_shelxl_version_number 2014-3
_shelx_space_group_comment
;
The symmetry employed for this shelxl refinement is uniquely defined
by the following loop, which should always be used as a source of
symmetry information in preference to the above space-group names.
They are only intended as comments.
;
_shelx_estimated_absorpt_t_max 0.872
_shelx_estimated_absorpt_t_min 0.779
_olex2_refinement_description
;
1. Fixed Uiso
 At 1.2 times of:
  All C(H) groups
 At 1.5 times of:
  All C(H,H,H) groups
2.a Aromatic/amide H refined with riding coordinates:
 C3(H3), C4(H4), C5(H5), C9(H9), C10(H10), C11(H11), C17(H17), C18(H18),
 C19(H19), C20(H20), C21(H21), C23(H23), C24(H24), C25(H25), C26(H26), C27(H27),
  C29(H29), C30(H30), C31(H31), C32(H32), C33(H33), C35(H35), C36(H36),
 C37(H37), C38(H38), C39(H39), C41(H41), C42(H42), C43(H43), C44(H44)
2.b Idealised Me refined as rotating group:
 C14(H14A,H14B,H14C), C15(H15A,H15B,H15C)
;
_olex2_submission_special_instructions 'No special instructions were received'

loop_
_space_group_symop_operation_xyz
'x, y, z'
'-x, -y, -z'

loop_
_atom_site_label
_atom_site_type_symbol
_atom_site_fract_x
_atom_site_fract_y
_atom_site_fract_z
_atom_site_U_iso_or_equiv
_atom_site_adp_type
_atom_site_occupancy
_atom_site_site_symmetry_order
_atom_site_calc_flag
_atom_site_refinement_flags_posn
Pd1 Pd 0.47786(3) 0.11841(3) 0.31187(3) 0.01873(11) Uani 1 1 d .
Br1 Br 0.34350(5) 0.00472(5) 0.28185(4) 0.02687(14) Uani 1 1 d .
P1 P 0.65826(12) 0.03872(12) 0.21105(9) 0.0205(3) Uani 1 1 d .
P2 P 0.29561(12) 0.27364(12) 0.33732(9) 0.0205(3) Uani 1 1 d .
O1 O 0.4426(3) 0.2597(3) 0.1387(2) 0.0198(7) Uani 1 1 d .
N1 N 0.7079(4) 0.3428(4) 0.3087(4) 0.0330(11) Uani 1 1 d .
C1 C 0.5056(4) 0.1902(5) 0.0749(4) 0.0205(10) Uani 1 1 d .
C2 C 0.6066(5) 0.0882(5) 0.0985(4) 0.0222(11) Uani 1 1 d .
C3 C 0.6715(5) 0.0237(5) 0.0321(4) 0.0250(11) Uani 1 1 d .
H3 H 0.7421 -0.0455 0.0457 0.030 Uiso 1 1 calc R
C4 C 0.6353(5) 0.0582(5) -0.0529(4) 0.0266(11) Uani 1 1 d .
H4 H 0.6808 0.0135 -0.0977 0.032 Uiso 1 1 calc R
C5 C 0.5314(5) 0.1591(5) -0.0728(4) 0.0244(11) Uani 1 1 d .
H5 H 0.5050 0.1813 -0.1308 0.029 Uiso 1 1 calc R
C6 C 0.4664(5) 0.2271(5) -0.0103(4) 0.0226(11) Uani 1 1 d .
C7 C 0.3601(6) 0.3429(5) -0.0306(4) 0.0331(13) Uani 1 1 d .
C8 C 0.2620(5) 0.3507(5) 0.0620(4) 0.0280(12) Uani 1 1 d .
C9 C 0.1298(6) 0.4017(6) 0.0700(5) 0.0433(17) Uani 1 1 d .
H9 H 0.0942 0.4328 0.0151 0.052 Uiso 1 1 calc R
C10 C 0.0481(6) 0.4086(6) 0.1565(5) 0.0468(18) Uani 1 1 d .
H10 H -0.0430 0.4417 0.1606 0.056 Uiso 1 1 calc R
C11 C 0.0980(5) 0.3677(5) 0.2362(4) 0.0340(14) Uani 1 1 d .
H11 H 0.0412 0.3731 0.2952 0.041 Uiso 1 1 calc R
C12 C 0.2316(5) 0.3185(5) 0.2315(4) 0.0246(11) Uani 1 1 d .
C13 C 0.3110(5) 0.3105(4) 0.1434(4) 0.0237(11) Uani 1 1 d .
C14 C 0.2956(7) 0.3463(7) -0.1058(5) 0.062(2) Uani 1 1 d .
H14A H 0.3625 0.3326 -0.1617 0.094 Uiso 1 1 calc GR
H14B H 0.2348 0.4263 -0.1233 0.094 Uiso 1 1 calc GR
H14C H 0.2480 0.2822 -0.0807 0.094 Uiso 1 1 calc GR
C15 C 0.4189(8) 0.4532(6) -0.0655(5) 0.062(2) Uani 1 1 d .
H15A H 0.4649 0.4490 -0.0191 0.093 Uiso 1 1 calc GR
H15B H 0.3492 0.5287 -0.0735 0.093 Uiso 1 1 calc GR
H15C H 0.4802 0.4527 -0.1262 0.093 Uiso 1 1 calc GR
C16 C 0.7253(5) -0.1265(5) 0.2395(4) 0.0238(11) Uani 1 1 d .
C17 C 0.8543(5) -0.1782(5) 0.2026(4) 0.0327(13) Uani 1 1 d .
H17 H 0.9086 -0.1277 0.1580 0.039 Uiso 1 1 calc R
C18 C 0.9028(6) -0.3040(6) 0.2314(5) 0.0387(15) Uani 1 1 d .
H18 H 0.9911 -0.3392 0.2069 0.046 Uiso 1 1 calc R
C19 C 0.8250(6) -0.3790(5) 0.2952(4) 0.0371(14) Uani 1 1 d .
H19 H 0.8583 -0.4652 0.3131 0.044 Uiso 1 1 calc R
C20 C 0.6994(6) -0.3274(5) 0.3321(4) 0.0367(14) Uani 1 1 d .
H20 H 0.6454 -0.3780 0.3769 0.044 Uiso 1 1 calc R
C21 C 0.6501(5) -0.2024(5) 0.3051(4) 0.0269(12) Uani 1 1 d .
H21 H 0.5628 -0.1680 0.3321 0.032 Uiso 1 1 calc R
C22 C 0.8053(5) 0.0926(5) 0.1771(4) 0.0263(11) Uani 1 1 d .
C23 C 0.8487(5) 0.1597(6) 0.0869(4) 0.0386(15) Uani 1 1 d .
H23 H 0.7969 0.1874 0.0410 0.046 Uiso 1 1 calc R
C24 C 0.9700(6) 0.1872(7) 0.0628(5) 0.0458(17) Uani 1 1 d .
H24 H 1.0007 0.2334 0.0005 0.055 Uiso 1 1 calc R
C25 C 1.0444(6) 0.1468(6) 0.1300(5) 0.0457(17) Uani 1 1 d .
H25 H 1.1272 0.1641 0.1138 0.055 Uiso 1 1 calc R
C26 C 0.9986(6) 0.0817(6) 0.2205(5) 0.0412(16) Uani 1 1 d .
H26 H 1.0499 0.0546 0.2666 0.049 Uiso 1 1 calc R
C27 C 0.8796(5) 0.0554(5) 0.2450(4) 0.0327(13) Uani 1 1 d .
H27 H 0.8481 0.0118 0.3081 0.039 Uiso 1 1 calc R
C28 C 0.1572(5) 0.2477(5) 0.4359(4) 0.0257(11) Uani 1 1 d .
C29 C 0.1319(5) 0.1340(5) 0.4673(4) 0.0297(12) Uani 1 1 d .
H29 H 0.1865 0.0718 0.4388 0.036 Uiso 1 1 calc R
C30 C 0.0272(6) 0.1106(6) 0.5405(4) 0.0350(14) Uani 1 1 d .
H30 H 0.0090 0.0326 0.5610 0.042 Uiso 1 1 calc R
C31 C -0.0507(5) 0.1983(5) 0.5839(4) 0.0309(13) Uani 1 1 d .
H31 H -0.1220 0.1813 0.6347 0.037 Uiso 1 1 calc R
C32 C -0.0247(6) 0.3105(6) 0.5532(5) 0.0503(19) Uani 1 1 d .
H32 H -0.0784 0.3718 0.5831 0.060 Uiso 1 1 calc R
C33 C 0.0788(6) 0.3363(5) 0.4792(5) 0.0421(16) Uani 1 1 d .
H33 H 0.0957 0.4149 0.4583 0.051 Uiso 1 1 calc R
C34 C 0.3185(4) 0.4174(5) 0.3359(4) 0.0229(11) Uani 1 1 d .
C35 C 0.2922(5) 0.5232(5) 0.2651(4) 0.0297(12) Uani 1 1 d .
H35 H 0.2582 0.5237 0.2156 0.036 Uiso 1 1 calc R
C36 C 0.3147(6) 0.6300(6) 0.2649(4) 0.0382(14) Uani 1 1 d .
H36 H 0.2982 0.7023 0.2146 0.046 Uiso 1 1 calc R
C37 C 0.3605(5) 0.6312(6) 0.3371(5) 0.0375(15) Uani 1 1 d .
H37 H 0.3768 0.7040 0.3366 0.045 Uiso 1 1 calc R
C38 C 0.3828(5) 0.5267(6) 0.4105(5) 0.0390(15) Uani 1 1 d .
H38 H 0.4126 0.5278 0.4615 0.047 Uiso 1 1 calc R
C39 C 0.3622(5) 0.4197(5) 0.4103(4) 0.0321(13) Uani 1 1 d .
H39 H 0.3778 0.3478 0.4611 0.039 Uiso 1 1 calc R
C40 C 0.5863(4) 0.1922(5) 0.3483(4) 0.0206(10) Uani 1 1 d .
C41 C 0.6355(5) 0.2909(5) 0.2874(4) 0.0249(11) Uani 1 1 d .
H41 H 0.6164 0.3240 0.2261 0.030 Uiso 1 1 calc R
C42 C 0.7340(6) 0.2938(5) 0.3944(5) 0.0359(14) Uani 1 1 d .
H42 H 0.7867 0.3277 0.4110 0.043 Uiso 1 1 calc R
C43 C 0.6895(5) 0.1974(5) 0.4601(4) 0.0327(13) Uani 1 1 d .
H43 H 0.7102 0.1666 0.5208 0.039 Uiso 1 1 calc R
C44 C 0.6138(5) 0.1449(5) 0.4373(4) 0.0245(11) Uani 1 1 d .
H44 H 0.5817 0.0779 0.4819 0.029 Uiso 1 1 calc R

loop_
_atom_site_aniso_label
_atom_site_aniso_U_11
_atom_site_aniso_U_22
_atom_site_aniso_U_33
_atom_site_aniso_U_23
_atom_site_aniso_U_13
_atom_site_aniso_U_12
Pd1 0.01711(19) 0.0190(2) 0.0212(2) -0.00778(16) -0.00545(14) -0.00242(15)
Br1 0.0254(3) 0.0289(3) 0.0299(3) -0.0124(2) -0.0062(2) -0.0066(2)
P1 0.0165(6) 0.0222(7) 0.0230(7) -0.0084(6) -0.0055(5) -0.0018(5)
P2 0.0195(6) 0.0193(7) 0.0232(7) -0.0089(5) -0.0051(5) -0.0019(5)
O1 0.0200(17) 0.0222(18) 0.0204(18) -0.0103(15) -0.0051(14) -0.0038(14)
N1 0.033(3) 0.028(3) 0.038(3) -0.008(2) -0.007(2) -0.010(2)
C1 0.016(2) 0.025(3) 0.024(3) -0.011(2) -0.0018(19) -0.008(2)
C2 0.020(2) 0.027(3) 0.021(3) -0.008(2) -0.001(2) -0.009(2)
C3 0.022(3) 0.029(3) 0.024(3) -0.006(2) -0.003(2) -0.009(2)
C4 0.028(3) 0.029(3) 0.025(3) -0.012(2) 0.000(2) -0.009(2)
C5 0.031(3) 0.023(3) 0.023(3) -0.002(2) -0.009(2) -0.014(2)
C6 0.021(2) 0.018(3) 0.029(3) -0.002(2) -0.009(2) -0.007(2)
C7 0.050(4) 0.021(3) 0.024(3) -0.005(2) -0.020(3) 0.006(3)
C8 0.034(3) 0.022(3) 0.031(3) -0.010(2) -0.014(2) -0.001(2)
C9 0.043(4) 0.046(4) 0.045(4) -0.024(3) -0.032(3) 0.017(3)
C10 0.028(3) 0.057(4) 0.058(4) -0.032(4) -0.024(3) 0.018(3)
C11 0.027(3) 0.034(3) 0.040(3) -0.019(3) -0.010(3) 0.006(2)
C12 0.028(3) 0.019(3) 0.030(3) -0.008(2) -0.016(2) 0.000(2)
C13 0.028(3) 0.013(2) 0.031(3) -0.009(2) -0.014(2) 0.005(2)
C14 0.059(5) 0.075(5) 0.054(5) -0.040(4) -0.039(4) 0.030(4)
C15 0.094(6) 0.025(3) 0.041(4) -0.003(3) 0.004(4) -0.006(4)
C16 0.024(3) 0.026(3) 0.025(3) -0.013(2) -0.011(2) 0.001(2)
C17 0.025(3) 0.037(3) 0.034(3) -0.015(3) -0.007(2) -0.001(3)
C18 0.024(3) 0.037(4) 0.051(4) -0.020(3) -0.013(3) 0.009(3)
C19 0.042(4) 0.025(3) 0.039(3) -0.011(3) -0.016(3) 0.007(3)
C20 0.044(4) 0.026(3) 0.032(3) -0.002(3) -0.006(3) -0.009(3)
C21 0.029(3) 0.023(3) 0.023(3) -0.007(2) -0.004(2) -0.001(2)
C22 0.020(3) 0.027(3) 0.034(3) -0.014(2) -0.002(2) -0.005(2)
C23 0.029(3) 0.056(4) 0.034(3) -0.015(3) -0.005(2) -0.013(3)
C24 0.033(3) 0.064(5) 0.041(4) -0.013(3) 0.008(3) -0.029(3)
C25 0.023(3) 0.050(4) 0.064(5) -0.018(4) -0.002(3) -0.014(3)
C26 0.027(3) 0.045(4) 0.059(4) -0.015(3) -0.020(3) -0.008(3)
C27 0.026(3) 0.038(3) 0.034(3) -0.009(3) -0.007(2) -0.009(3)
C28 0.021(3) 0.025(3) 0.033(3) -0.010(2) -0.007(2) -0.004(2)
C29 0.033(3) 0.029(3) 0.029(3) -0.016(2) -0.002(2) -0.005(2)
C30 0.043(3) 0.033(3) 0.033(3) -0.014(3) 0.004(3) -0.020(3)
C31 0.023(3) 0.035(3) 0.035(3) -0.014(3) 0.001(2) -0.010(2)
C32 0.047(4) 0.030(3) 0.066(5) -0.026(3) 0.018(3) -0.014(3)
C33 0.038(3) 0.022(3) 0.056(4) -0.015(3) 0.012(3) -0.010(3)
C34 0.014(2) 0.023(3) 0.030(3) -0.015(2) 0.002(2) -0.002(2)
C35 0.027(3) 0.028(3) 0.033(3) -0.009(3) 0.000(2) -0.011(2)
C36 0.040(3) 0.029(3) 0.040(4) -0.006(3) 0.005(3) -0.017(3)
C37 0.023(3) 0.035(3) 0.060(4) -0.026(3) 0.007(3) -0.013(3)
C38 0.029(3) 0.043(4) 0.059(4) -0.036(3) -0.008(3) -0.005(3)
C39 0.028(3) 0.032(3) 0.038(3) -0.015(3) -0.010(2) 0.000(2)
C40 0.015(2) 0.023(3) 0.024(3) -0.011(2) -0.0072(19) 0.002(2)
C41 0.022(3) 0.024(3) 0.028(3) -0.007(2) -0.005(2) -0.006(2)
C42 0.037(3) 0.036(3) 0.049(4) -0.016(3) -0.016(3) -0.017(3)
C43 0.034(3) 0.037(3) 0.035(3) -0.012(3) -0.018(3) -0.007(3)
C44 0.025(3) 0.024(3) 0.027(3) -0.009(2) -0.005(2) -0.007(2)

loop_
_atom_type_symbol
_atom_type_description
_atom_type_scat_dispersion_real
_atom_type_scat_dispersion_imag
_atom_type_scat_source
C C 0.0033 0.0016 'International Tables Vol C Tables 4.2.6.8 and 6.1.1.4'
H H 0.0000 0.0000 'International Tables Vol C Tables 4.2.6.8 and 6.1.1.4'
Br Br -0.2901 2.4595 'International Tables Vol C Tables 4.2.6.8 and 6.1.1.4'
N N 0.0061 0.0033 'International Tables Vol C Tables 4.2.6.8 and 6.1.1.4'
O O 0.0106 0.0060 'International Tables Vol C Tables 4.2.6.8 and 6.1.1.4'
P P 0.1023 0.0942 'International Tables Vol C Tables 4.2.6.8 and 6.1.1.4'
Pd Pd -0.9988 1.0072 'International Tables Vol C Tables 4.2.6.8 and 6.1.1.4'

loop_
_geom_angle_atom_site_label_1
_geom_angle_atom_site_label_2
_geom_angle_atom_site_label_3
_geom_angle
P1 Pd1 Br1 90.38(4)
P1 Pd1 P2 149.77(5)
P2 Pd1 Br1 91.24(4)
C40 Pd1 Br1 173.67(15)
C40 Pd1 P1 90.35(14)
C40 Pd1 P2 91.30(14)
C2 P1 Pd1 104.33(16)
C16 P1 Pd1 119.20(18)
C16 P1 C2 107.6(2)
C22 P1 Pd1 120.31(18)
C22 P1 C2 102.5(2)
C22 P1 C16 101.3(2)
C12 P2 Pd1 102.70(17)
C12 P2 C28 105.0(2)
C12 P2 C34 102.2(2)
C28 P2 Pd1 122.11(18)
C34 P2 Pd1 118.37(16)
C34 P2 C28 103.9(2)
C13 O1 C1 116.1(4)
C42 N1 C41 116.2(5)
C2 C1 O1 118.5(4)
C2 C1 C6 122.7(5)
C6 C1 O1 118.7(4)
C1 C2 P1 122.9(4)
C1 C2 C3 117.4(5)
C3 C2 P1 119.7(4)
C2 C3 H3 119.4
C4 C3 C2 121.2(5)
C4 C3 H3 119.4
C3 C4 H4 120.2
C3 C4 C5 119.6(5)
C5 C4 H4 120.2
C4 C5 H5 119.3
C6 C5 C4 121.3(5)
C6 C5 H5 119.3
C1 C6 C7 118.1(5)
C5 C6 C1 117.7(5)
C5 C6 C7 124.0(5)
C6 C7 C8 108.3(4)
C6 C7 C14 111.1(5)
C6 C7 C15 109.2(5)
C8 C7 C15 107.3(5)
C14 C7 C8 111.8(5)
C14 C7 C15 109.0(6)
C9 C8 C7 125.0(5)
C9 C8 C13 117.6(5)
C13 C8 C7 117.3(5)
C8 C9 H9 119.3
C8 C9 C10 121.3(5)
C10 C9 H9 119.3
C9 C10 H10 119.9
C11 C10 C9 120.3(5)
C11 C10 H10 119.9
C10 C11 H11 119.7
C10 C11 C12 120.7(6)
C12 C11 H11 119.7
C11 C12 P2 119.4(4)
C11 C12 C13 117.6(5)
C13 C12 P2 122.9(4)
O1 C13 C8 119.6(5)
O1 C13 C12 117.8(4)
C8 C13 C12 122.6(5)
C7 C14 H14A 109.5
C7 C14 H14B 109.5
C7 C14 H14C 109.5
H14A C14 H14B 109.5
H14A C14 H14C 109.5
H14B C14 H14C 109.5
C7 C15 H15A 109.5
C7 C15 H15B 109.5
C7 C15 H15C 109.5
H15A C15 H15B 109.5
H15A C15 H15C 109.5
H15B C15 H15C 109.5
C17 C16 P1 121.8(4)
C21 C16 P1 119.4(4)
C21 C16 C17 118.6(5)
C16 C17 H17 120.3
C18 C17 C16 119.5(6)
C18 C17 H17 120.3
C17 C18 H18 119.4
C19 C18 C17 121.1(5)
C19 C18 H18 119.4
C18 C19 H19 120.5
C20 C19 C18 119.0(5)
C20 C19 H19 120.5
C19 C20 H20 119.7
C19 C20 C21 120.6(6)
C21 C20 H20 119.7
C16 C21 C20 121.2(5)
C16 C21 H21 119.4
C20 C21 H21 119.4
C23 C22 P1 122.6(4)
C23 C22 C27 120.0(5)
C27 C22 P1 117.2(4)
C22 C23 H23 120.1
C22 C23 C24 119.7(6)
C24 C23 H23 120.1
C23 C24 H24 120.2
C25 C24 C23 119.7(6)
C25 C24 H24 120.2
C24 C25 H25 120.0
C26 C25 C24 120.0(6)
C26 C25 H25 120.0
C25 C26 H26 119.6
C27 C26 C25 120.8(6)
C27 C26 H26 119.6
C22 C27 H27 120.1
C26 C27 C22 119.8(6)
C26 C27 H27 120.1
C29 C28 P2 117.8(4)
C33 C28 P2 122.8(4)
C33 C28 C29 119.4(5)
C28 C29 H29 120.0
C28 C29 C30 119.9(5)
C30 C29 H29 120.0
C29 C30 H30 119.6
C31 C30 C29 120.9(5)
C31 C30 H30 119.6
C30 C31 H31 120.4
C32 C31 C30 119.1(5)
C32 C31 H31 120.4
C31 C32 H32 119.6
C31 C32 C33 120.9(6)
C33 C32 H32 119.6
C28 C33 C32 119.8(6)
C28 C33 H33 120.1
C32 C33 H33 120.1
C35 C34 P2 122.4(4)
C35 C34 C39 118.9(5)
C39 C34 P2 118.7(4)
C34 C35 H35 119.6
C34 C35 C36 120.7(5)
C36 C35 H35 119.6
C35 C36 H36 119.9
C37 C36 C35 120.2(6)
C37 C36 H36 119.9
C36 C37 H37 120.1
C36 C37 C38 119.7(5)
C38 C37 H37 120.1
C37 C38 H38 119.9
C37 C38 C39 120.3(6)
C39 C38 H38 119.9
C34 C39 H39 119.9
C38 C39 C34 120.2(6)
C38 C39 H39 119.9
C41 C40 Pd1 122.8(4)
C44 C40 Pd1 119.9(4)
C44 C40 C41 117.4(5)
N1 C41 C40 124.7(5)
N1 C41 H41 117.6
C40 C41 H41 117.6
N1 C42 H42 118.1
N1 C42 C43 123.8(5)
C43 C42 H42 118.1
C42 C43 H43 120.3
C42 C43 C44 119.4(5)
C44 C43 H43 120.3
C40 C44 C43 118.5(5)
C40 C44 H44 120.8
C43 C44 H44 120.8

loop_
_geom_bond_atom_site_label_1
_geom_bond_atom_site_label_2
_geom_bond_distance
Pd1 Br1 2.5605(7)
Pd1 P1 2.2982(14)
Pd1 P2 2.3059(14)
Pd1 C40 2.010(5)
P1 C2 1.835(5)
P1 C16 1.824(5)
P1 C22 1.818(5)
P2 C12 1.820(5)
P2 C28 1.830(5)
P2 C34 1.827(5)
O1 C1 1.398(6)
O1 C13 1.379(6)
N1 C41 1.337(7)
N1 C42 1.326(7)
C1 C2 1.390(7)
C1 C6 1.391(7)
C2 C3 1.391(7)
C3 H3 0.9500
C3 C4 1.375(7)
C4 H4 0.9500
C4 C5 1.392(7)
C5 H5 0.9500
C5 C6 1.372(7)
C6 C7 1.509(7)
C7 C8 1.528(8)
C7 C14 1.526(8)
C7 C15 1.530(9)
C8 C9 1.379(8)
C8 C13 1.390(7)
C9 H9 0.9500
C9 C10 1.384(9)
C10 H10 0.9500
C10 C11 1.372(8)
C11 H11 0.9500
C11 C12 1.396(7)
C12 C13 1.398(7)
C14 H14A 0.9800
C14 H14B 0.9800
C14 H14C 0.9800
C15 H15A 0.9800
C15 H15B 0.9800
C15 H15C 0.9800
C16 C17 1.393(7)
C16 C21 1.377(7)
C17 H17 0.9500
C17 C18 1.387(8)
C18 H18 0.9500
C18 C19 1.380(9)
C19 H19 0.9500
C19 C20 1.364(8)
C20 H20 0.9500
C20 C21 1.378(8)
C21 H21 0.9500
C22 C23 1.373(8)
C22 C27 1.392(7)
C23 H23 0.9500
C23 C24 1.403(8)
C24 H24 0.9500
C24 C25 1.380(9)
C25 H25 0.9500
C25 C26 1.374(9)
C26 H26 0.9500
C26 C27 1.372(8)
C27 H27 0.9500
C28 C29 1.377(8)
C28 C33 1.376(7)
C29 H29 0.9500
C29 C30 1.381(8)
C30 H30 0.9500
C30 C31 1.367(8)
C31 H31 0.9500
C31 C32 1.365(8)
C32 H32 0.9500
C32 C33 1.385(8)
C33 H33 0.9500
C34 C35 1.369(8)
C34 C39 1.392(7)
C35 H35 0.9500
C35 C36 1.391(8)
C36 H36 0.9500
C36 C37 1.369(9)
C37 H37 0.9500
C37 C38 1.376(9)
C38 H38 0.9500
C38 C39 1.386(8)
C39 H39 0.9500
C40 C41 1.389(7)
C40 C44 1.379(7)
C41 H41 0.9500
C42 H42 0.9500
C42 C43 1.366(8)
C43 H43 0.9500
C43 C44 1.388(7)
C44 H44 0.9500

loop_
_geom_torsion_atom_site_label_1
_geom_torsion_atom_site_label_2
_geom_torsion_atom_site_label_3
_geom_torsion_atom_site_label_4
_geom_torsion
Pd1 P1 C2 C1 23.9(5)
Pd1 P1 C2 C3 -157.3(4)
Pd1 P1 C16 C17 -157.6(4)
Pd1 P1 C16 C21 17.1(5)
Pd1 P1 C22 C23 -111.5(5)
Pd1 P1 C22 C27 73.2(5)
Pd1 P2 C12 C11 151.5(4)
Pd1 P2 C12 C13 -31.1(5)
Pd1 P2 C28 C29 -30.2(5)
Pd1 P2 C28 C33 149.7(4)
Pd1 P2 C34 C35 110.2(4)
Pd1 P2 C34 C39 -70.9(4)
Pd1 C40 C41 N1 180.0(4)
Pd1 C40 C44 C43 179.6(4)
P1 C2 C3 C4 179.9(4)
P1 C16 C17 C18 175.7(4)
P1 C16 C21 C20 -176.7(4)
P1 C22 C23 C24 -173.1(5)
P1 C22 C27 C26 172.8(5)
P2 C12 C13 O1 3.8(7)
P2 C12 C13 C8 -176.6(4)
P2 C28 C29 C30 -178.9(4)
P2 C28 C33 C32 179.8(5)
P2 C34 C35 C36 -178.0(4)
P2 C34 C39 C38 178.8(4)
O1 C1 C2 P1 1.5(6)
O1 C1 C2 C3 -177.3(4)
O1 C1 C6 C5 178.6(4)
O1 C1 C6 C7 1.8(7)
N1 C42 C43 C44 0.9(9)
C1 O1 C13 C8 -35.0(7)
C1 O1 C13 C12 144.6(5)
C1 C2 C3 C4 -1.2(7)
C1 C6 C7 C8 -36.4(7)
C1 C6 C7 C14 -159.6(5)
C1 C6 C7 C15 80.1(6)
C2 P1 C16 C17 84.1(5)
C2 P1 C16 C21 -101.2(4)
C2 P1 C22 C23 3.5(5)
C2 P1 C22 C27 -171.7(4)
C2 C1 C6 C5 -0.2(7)
C2 C1 C6 C7 -177.0(5)
C2 C3 C4 C5 -0.4(8)
C3 C4 C5 C6 1.8(8)
C4 C5 C6 C1 -1.5(7)
C4 C5 C6 C7 175.1(5)
C5 C6 C7 C8 147.0(5)
C5 C6 C7 C14 23.9(8)
C5 C6 C7 C15 -96.4(6)
C6 C1 C2 P1 -179.7(4)
C6 C1 C2 C3 1.6(7)
C6 C7 C8 C9 -147.0(6)
C6 C7 C8 C13 37.4(7)
C7 C8 C9 C10 -177.9(6)
C7 C8 C13 O1 -3.6(7)
C7 C8 C13 C12 176.9(5)
C8 C9 C10 C11 2.0(11)
C9 C8 C13 O1 -179.5(5)
C9 C8 C13 C12 0.9(8)
C9 C10 C11 C12 -0.2(10)
C10 C11 C12 P2 176.3(5)
C10 C11 C12 C13 -1.2(9)
C11 C12 C13 O1 -178.8(5)
C11 C12 C13 C8 0.8(8)
C12 P2 C28 C29 85.8(4)
C12 P2 C28 C33 -94.4(5)
C12 P2 C34 C35 -1.6(5)
C12 P2 C34 C39 177.3(4)
C13 O1 C1 C2 -145.1(5)
C13 O1 C1 C6 36.0(6)
C13 C8 C9 C10 -2.3(10)
C14 C7 C8 C9 -24.2(8)
C14 C7 C8 C13 160.1(5)
C15 C7 C8 C9 95.2(7)
C15 C7 C8 C13 -80.4(6)
C16 P1 C2 C1 151.4(4)
C16 P1 C2 C3 -29.8(5)
C16 P1 C22 C23 114.6(5)
C16 P1 C22 C27 -60.6(5)
C16 C17 C18 C19 0.9(9)
C17 C16 C21 C20 -1.8(8)
C17 C18 C19 C20 -1.9(9)
C18 C19 C20 C21 1.1(9)
C19 C20 C21 C16 0.8(9)
C21 C16 C17 C18 1.0(8)
C22 P1 C2 C1 -102.3(4)
C22 P1 C2 C3 76.5(4)
C22 P1 C16 C17 -23.0(5)
C22 P1 C16 C21 151.7(4)
C22 C23 C24 C25 -0.2(10)
C23 C22 C27 C26 -2.6(9)
C23 C24 C25 C26 -1.0(10)
C24 C25 C26 C27 0.4(10)
C25 C26 C27 C22 1.4(10)
C27 C22 C23 C24 2.0(9)
C28 P2 C12 C11 22.9(5)
C28 P2 C12 C13 -159.8(4)
C28 P2 C34 C35 -110.7(4)
C28 P2 C34 C39 68.2(4)
C28 C29 C30 C31 -1.4(9)
C29 C28 C33 C32 -0.4(9)
C29 C30 C31 C32 0.7(9)
C30 C31 C32 C33 0.1(10)
C31 C32 C33 C28 -0.3(11)
C33 C28 C29 C30 1.2(8)
C34 P2 C12 C11 -85.3(5)
C34 P2 C12 C13 92.0(5)
C34 P2 C28 C29 -167.3(4)
C34 P2 C28 C33 12.5(5)
C34 C35 C36 C37 -1.7(8)
C35 C34 C39 C38 -2.3(8)
C35 C36 C37 C38 -0.7(9)
C36 C37 C38 C39 1.6(9)
C37 C38 C39 C34 -0.1(8)
C39 C34 C35 C36 3.1(8)
C41 N1 C42 C43 -1.2(9)
C41 C40 C44 C43 -0.7(7)
C42 N1 C41 C40 0.6(8)
C42 C43 C44 C40 0.1(8)
C44 C40 C41 N1 0.3(8)
